data_2312145
loop_
_publ_author_name
'Kowalkowska-Zedler, Daria'
'Bru&#x17a;dziak, Piotr'
'Hnatejko, Zbigniew'
'&#x141;yszczek, Renata'
'Brillowska-D&#x105;browska, Anna'
'Ponikiewski, &#x141;ukasz'
'Cie&#x15b;la, Bartosz'
'Pladzyk, Agnieszka'

_publ_section_title
;
 Solvent influence on the crystal structures of new cadmium
 tri-tert-butoxysilanethiolate complexes with
 1,4-bis(3-aminopropyl)piperazine: luminescence and antifungal activity.
;
_journal_coeditor_code DV3023
_journal_name_full 'Acta crystallographica. Section C, Structural chemistry'
_journal_paper_doi 10.1107/S2053229623005442
_journal_year 2023
_chemical_formula_iupac '[Cd (C12 H27 O3 S Si)2 (C10 H24 N4)]'
_chemical_formula_moiety 'C34 H78 Cd N4 O6 S2 Si2'
_chemical_formula_sum 'C34 H78 Cd N4 O6 S2 Si2'
_chemical_formula_weight 871.7
_chemical_name_systematic
<i>catena</i>-Poly[[bis(tri-<i>tert</i>-butoxysilanethiolato-\k<i>S</i>)cadmium(II)]-\m-\m-1,4-bis(3-aminopropyl)piperazine-\k^2^<i>N</i>^1'^:<i>N</i>^4'^]
_space_group_IT_number 14
_space_group_name_Hall '-P 2yn'
_space_group_name_H-M_alt 'P 1 21/n 1'
_symmetry_cell_setting monoclinic
_symmetry_space_group_name_Hall '-P 2yn'
_symmetry_space_group_name_H-M 'P 1 21/n 1'
_atom_sites_solution_hydrogens mixed
_audit_conform_dict_name cif_core.dic
_audit_conform_dict_version 2.4.5
_audit_creation_method 'WinGX routine CIF_UPDATE'
_cell_angle_alpha 90
_cell_angle_beta 112.66(2)
_cell_angle_gamma 90
_cell_formula_units_Z 4
_cell_length_a 16.424(5)
_cell_length_b 16.876(4)
_cell_length_c 18.265(5)
_cell_measurement_reflns_used 42943
_cell_measurement_temperature 120(2)
_cell_measurement_theta_max 29.56
_cell_measurement_theta_min 2.41
_cell_volume 4672(2)
_computing_cell_refinement
;
Recipe in X-AREA (Stoe & Cie, 2016)
;
_computing_data_collection
;
WinXpose in X-AREA (Stoe & Cie, 2016)
;
_computing_data_reduction
;
Integrate and X-Red32 in X-AREA (Stoe & Cie, 2016)
;
_computing_molecular_graphics
;
ORTEP-3 for Windows (Farrugia, 2012) and
Mercury (Macrae <i>et al.</i>,  2020)
;
_computing_publication_material
;
WinGX publication routines (Farrugia, 2012) and
OLEX2 (Dolomanov <i>et al.</i>,  2009)
;
_computing_structure_refinement
;
SHELXL2018 (Sheldrick, 2015<i>b</i>)
;
_computing_structure_solution
;
SHELXT2014 (Sheldrick, 2015<i>a</i>)
;
_diffrn_ambient_temperature 120(2)
_diffrn_detector 'image plate (34 cm diameter)'
_diffrn_detector_area_resol_mean 6.67
_diffrn_measured_fraction_theta_full 0.999
_diffrn_measured_fraction_theta_max 0.999
_diffrn_measurement_device '2-circle diffractometer'
_diffrn_measurement_device_type 'Stoe IPDS 2T'
_diffrn_measurement_method 'rotation method, \w scans'
_diffrn_radiation_monochromator 'parabolic x-ray mirror'
_diffrn_radiation_probe x-ray
_diffrn_radiation_type MoK\a
_diffrn_radiation_wavelength 0.71073
_diffrn_reflns_av_R_equivalents 0.0448
_diffrn_reflns_av_unetI/netI 0.0315
_diffrn_reflns_limit_h_max 20
_diffrn_reflns_limit_h_min -20
_diffrn_reflns_limit_k_max 21
_diffrn_reflns_limit_k_min -21
_diffrn_reflns_limit_l_max 22
_diffrn_reflns_limit_l_min -22
_diffrn_reflns_number 33547
_diffrn_reflns_theta_full 25.242
_diffrn_reflns_theta_max 26.371
_diffrn_reflns_theta_min 2.414
_diffrn_source 'GeniX Mo, 0.05 x 0.05 mm2 microfocus'
_diffrn_source_current 1.000
_diffrn_source_power 0.050
_diffrn_source_voltage 50
_diffrn_standards_number 0
_exptl_absorpt_coefficient_mu 0.649
_exptl_absorpt_correction_T_max 0.9704
_exptl_absorpt_correction_T_min 0.6639
_exptl_absorpt_correction_type multi-scan
_exptl_absorpt_process_details
;
[LANA (Koziskova <i>et al.</i>,  2016) and X-Red32 in X-AREA (Stoe &
Cie, 2016)]
;
_exptl_crystal_colour colorless
_exptl_crystal_density_diffrn 1.239
_exptl_crystal_density_method 'not measured'
_exptl_crystal_description prism
_exptl_crystal_F_000 1864
_exptl_crystal_size_max 0.38
_exptl_crystal_size_mid 0.34
_exptl_crystal_size_min 0.3
_refine_diff_density_max 1.316
_refine_diff_density_min -0.743
_refine_ls_extinction_method none
_refine_ls_goodness_of_fit_ref 1.139
_refine_ls_hydrogen_treatment mixed
_refine_ls_matrix_type full
_refine_ls_number_constraints 0
_refine_ls_number_parameters 476
_refine_ls_number_reflns 9535
_refine_ls_number_restraints 0
_refine_ls_restrained_S_all 1.139
_refine_ls_R_factor_all 0.0495
_refine_ls_R_factor_gt 0.0428
_refine_ls_shift/su_max 0.001
_refine_ls_shift/su_mean 0
_refine_ls_structure_factor_coef Fsqd
_refine_ls_weighting_details 'w=1/[\s^2^(Fo^2^)+(0.0283P)^2^+12.4766P] where P=(Fo^2^+2Fc^2^)/3'
_refine_ls_weighting_scheme calc
_refine_ls_wR_factor_gt 0.1045
_refine_ls_wR_factor_ref 0.1068
_reflns_number_gt 8345
_reflns_number_total 9535
_reflns_threshold_expression 'I > 2\s(I)'
_cod_data_source_file dv3023sup1.cif
_cod_data_source_block dkz2
_cod_original_sg_symbol_H-M 'P 21/n'
_cod_database_code 2312145

loop_
_symmetry_equiv_pos_as_xyz
'x, y, z'
'-x+1/2, y+1/2, -z+1/2'
'-x, -y, -z'
'x-1/2, -y-1/2, z-1/2'

loop_
_atom_site_type_symbol
_atom_site_label
_atom_site_fract_x
_atom_site_fract_y
_atom_site_fract_z
_atom_site_U_iso_or_equiv
_atom_site_adp_type
_atom_site_calc_flag
_atom_site_occupancy
_atom_site_disorder_assembly
_atom_site_disorder_group
C C1 0.8273(2) 0.0825(2) 0.5368(2) 0.0258(7) Uani d 1 . .
C C2 0.7506(2) 0.1086(2) 0.4622(2) 0.0298(8) Uani d 1 . .
H H2A 0.694784 0.096941 0.467831 0.045 Uiso calc 1 . .
H H2B 0.75269 0.080076 0.416299 0.045 Uiso calc 1 . .
H H2C 0.754765 0.165737 0.454563 0.045 Uiso calc 1 . .
C C3 0.9144(3) 0.0959(3) 0.5281(3) 0.0449(11) Uani d 1 . .
H H3C 0.921048 0.15231 0.519105 0.067 Uiso calc 1 . .
H H3D 0.915393 0.065177 0.48289 0.067 Uiso calc 1 . .
H H3E 0.962928 0.078726 0.576588 0.067 Uiso calc 1 . .
C C4 0.8171(3) -0.0047(2) 0.5535(2) 0.0392(10) Uani d 1 . .
H H4A 0.866903 -0.021075 0.601462 0.059 Uiso calc 1 . .
H H4B 0.815997 -0.036777 0.508446 0.059 Uiso calc 1 . .
H H4C 0.761873 -0.012177 0.561413 0.059 Uiso calc 1 . .
C C5 1.0397(2) 0.2144(2) 0.7307(2) 0.0276(8) Uani d 1 . .
C C6 1.0337(2) 0.1353(2) 0.7682(2) 0.0307(8) Uani d 1 . .
H H6A 0.984744 0.136696 0.786217 0.046 Uiso calc 1 . .
H H6B 1.089016 0.125177 0.813563 0.046 Uiso calc 1 . .
H H6C 1.023566 0.092947 0.728917 0.046 Uiso calc 1 . .
C C7 1.0519(3) 0.2821(2) 0.7886(2) 0.0440(11) Uani d 1 . .
H H7A 1.05456 0.3323 0.762738 0.066 Uiso calc 1 . .
H H7B 1.106879 0.274397 0.834991 0.066 Uiso calc 1 . .
H H7C 1.002072 0.28319 0.805555 0.066 Uiso calc 1 . .
C C8 1.1147(3) 0.2131(3) 0.7022(3) 0.0504(12) Uani d 1 . .
H H8A 1.10501 0.170413 0.663437 0.076 Uiso calc 1 . .
H H8B 1.170454 0.204094 0.747422 0.076 Uiso calc 1 . .
H H8C 1.117281 0.264013 0.677378 0.076 Uiso calc 1 . .
C C9 0.8199(2) 0.3511(2) 0.5430(2) 0.0246(7) Uani d 1 . .
C C10 0.7397(2) 0.3709(2) 0.4687(2) 0.0338(8) Uani d 1 . .
H H10A 0.735276 0.332955 0.426703 0.051 Uiso calc 1 . .
H H10B 0.745763 0.424598 0.451106 0.051 Uiso calc 1 . .
H H10C 0.686349 0.367773 0.48042 0.051 Uiso calc 1 . .
C C11 0.9030(2) 0.3560(3) 0.5256(2) 0.0367(9) Uani d 1 . .
H H11A 0.954246 0.341715 0.573314 0.055 Uiso calc 1 . .
H H11B 0.910174 0.41016 0.50967 0.055 Uiso calc 1 . .
H H11C 0.898261 0.319272 0.482583 0.055 Uiso calc 1 . .
C C12 0.8261(3) 0.4054(2) 0.6105(2) 0.0400(10) Uani d 1 . .
H H12A 0.772479 0.400491 0.6215 0.06 Uiso calc 1 . .
H H12B 0.832473 0.46025 0.595916 0.06 Uiso calc 1 . .
H H12C 0.877505 0.390713 0.657914 0.06 Uiso calc 1 . .
C C13 0.3820(2) 0.0780(2) 0.7621(2) 0.0276(7) Uani d 1 . .
C C14 0.3326(3) 0.1069(3) 0.6770(2) 0.0376(9) Uani d 1 . .
H H14A 0.29846 0.154435 0.677512 0.056 Uiso calc 1 . .
H H14B 0.292574 0.065275 0.646035 0.056 Uiso calc 1 . .
H H14C 0.375102 0.11964 0.653084 0.056 Uiso calc 1 . .
C C15 0.4309(3) 0.0022(2) 0.7635(3) 0.0435(10) Uani d 1 . .
H H15A 0.4732 0.010954 0.73838 0.065 Uiso calc 1 . .
H H15B 0.388797 -0.039032 0.734411 0.065 Uiso calc 1 . .
H H15C 0.462507 -0.014772 0.818541 0.065 Uiso calc 1 . .
C C16 0.3172(3) 0.0657(3) 0.8029(3) 0.0384(9) Uani d 1 . .
H H16A 0.349078 0.045546 0.856713 0.058 Uiso calc 1 . .
H H16B 0.271919 0.027445 0.772557 0.058 Uiso calc 1 . .
H H16C 0.289188 0.116335 0.805485 0.058 Uiso calc 1 . .
C C17 0.4078(2) 0.3344(2) 0.7516(2) 0.0267(7) Uani d 1 . .
C C18 0.4680(3) 0.3998(2) 0.7996(2) 0.0354(9) Uani d 1 . .
H H18A 0.506218 0.379133 0.851693 0.053 Uiso calc 1 . .
H H18B 0.432303 0.443486 0.806606 0.053 Uiso calc 1 . .
H H18C 0.504369 0.419122 0.77162 0.053 Uiso calc 1 . .
C C19 0.3536(3) 0.3027(2) 0.7971(3) 0.0419(10) Uani d 1 . .
H H19A 0.314902 0.260064 0.766515 0.063 Uiso calc 1 . .
H H19B 0.317762 0.345616 0.805227 0.063 Uiso calc 1 . .
H H19C 0.393419 0.28214 0.848633 0.063 Uiso calc 1 . .
C C20 0.3478(3) 0.3651(3) 0.6702(3) 0.0481(11) Uani d 1 . .
H H20A 0.383771 0.383942 0.641646 0.072 Uiso calc 1 . .
H H20B 0.311806 0.40888 0.676548 0.072 Uiso calc 1 . .
H H20C 0.309089 0.322257 0.640025 0.072 Uiso calc 1 . .
C C21 0.6348(2) 0.2116(2) 0.9489(2) 0.0289(8) Uani d 1 . .
C C22 0.6266(3) 0.2626(3) 1.0138(2) 0.0504(12) Uani d 1 . .
H H22A 0.635215 0.318352 1.003503 0.076 Uiso calc 1 . .
H H22B 0.671545 0.246823 1.065081 0.076 Uiso calc 1 . .
H H22C 0.567847 0.255713 1.014838 0.076 Uiso calc 1 . .
C C23 0.6204(3) 0.1257(3) 0.9648(3) 0.0525(12) Uani d 1 . .
H H23A 0.562196 0.119827 0.967313 0.079 Uiso calc 1 . .
H H23B 0.666114 0.109211 1.015347 0.079 Uiso calc 1 . .
H H23C 0.623602 0.092573 0.921903 0.079 Uiso calc 1 . .
C C24 0.7221(3) 0.2236(5) 0.9424(3) 0.077(2) Uani d 1 . .
H H24A 0.728169 0.185755 0.904091 0.115 Uiso calc 1 . .
H H24B 0.769616 0.215035 0.994359 0.115 Uiso calc 1 . .
H H24C 0.725574 0.277721 0.924451 0.115 Uiso calc 1 . .
C C25 0.5395(2) 0.2581(2) 0.4966(2) 0.0255(7) Uani d 1 . .
H H25A 0.539003 0.259021 0.442257 0.031 Uiso calc 1 . .
H H25B 0.546612 0.313288 0.516516 0.031 Uiso calc 1 . .
C C26 0.4524(2) 0.2256(2) 0.4939(2) 0.0312(8) Uani d 1 . .
H H26A 0.406284 0.266468 0.47104 0.037 Uiso calc 1 . .
H H26B 0.457478 0.215052 0.548752 0.037 Uiso calc 1 . .
C C27 0.4231(2) 0.1495(2) 0.4452(2) 0.0318(8) Uani d 1 . .
H H27A 0.36341 0.135042 0.441904 0.038 Uiso calc 1 . .
H H27B 0.419297 0.159601 0.390558 0.038 Uiso calc 1 . .
C C28 0.4691(2) 0.0206(2) 0.4188(2) 0.0271(7) Uani d 1 . .
H H28A 0.479269 0.042621 0.372859 0.033 Uiso calc 1 . .
H H28B 0.407371 0.001508 0.399917 0.033 Uiso calc 1 . .
C C29 0.4686(2) 0.0479(2) 0.5464(2) 0.0261(7) Uani d 1 . .
H H29A 0.406893 0.029049 0.529066 0.031 Uiso calc 1 . .
H H29B 0.478062 0.088975 0.587529 0.031 Uiso calc 1 . .
C C30 0.6762(3) 0.4103(2) 0.7398(2) 0.0300(8) Uani d 1 . .
H H30A 0.732835 0.404701 0.73285 0.036 Uiso calc 1 . .
H H30B 0.68679 0.395558 0.795168 0.036 Uiso calc 1 . .
C C31 0.6472(3) 0.4975(2) 0.7267(2) 0.0281(8) Uani d 1 . .
H H31A 0.588634 0.502456 0.729971 0.034 Uiso calc 1 . .
H H31B 0.689433 0.529733 0.769959 0.034 Uiso calc 1 . .
C C32 0.6415(3) 0.5314(2) 0.6469(2) 0.0281(8) Uani d 1 . .
H H32A 0.628458 0.588781 0.645733 0.034 Uiso calc 1 . .
H H32B 0.699892 0.525678 0.643409 0.034 Uiso calc 1 . .
C C33 0.5841(2) 0.5230(2) 0.5043(2) 0.0269(7) Uani d 1 . .
H H33A 0.643792 0.509774 0.506718 0.032 Uiso calc 1 . .
H H33B 0.577936 0.581444 0.5017 0.032 Uiso calc 1 . .
C C34 0.4844(2) 0.5131(2) 0.5697(2) 0.0265(7) Uani d 1 . .
H H34A 0.476718 0.571311 0.568186 0.032 Uiso calc 1 . .
H H34B 0.475586 0.492749 0.617002 0.032 Uiso calc 1 . .
Cd Cd1 0.66166(2) 0.22716(2) 0.68348(2) 0.01980(7) Uani d 1 . .
N N1 0.61539(19) 0.20993(17) 0.54853(17) 0.0213(6) Uani d 1 . .
N N2 0.48273(18) 0.08247(16) 0.47839(16) 0.0220(6) Uani d 1 . .
N N3 0.6112(2) 0.35403(17) 0.68530(18) 0.0240(6) Uani d 1 . .
N N4 0.5745(2) 0.49401(16) 0.57640(16) 0.0241(6) Uani d 1 . .
O O1 0.82513(14) 0.12462(13) 0.60513(12) 0.0200(5) Uani d 1 . .
O O2 0.96109(14) 0.22811(14) 0.66101(13) 0.0234(5) Uani d 1 . .
O O3 0.80536(14) 0.26968(13) 0.56140(13) 0.0199(4) Uani d 1 . .
O O4 0.44271(15) 0.13785(14) 0.80805(14) 0.0249(5) Uani d 1 . .
O O5 0.46047(15) 0.27295(13) 0.73567(13) 0.0243(5) Uani d 1 . .
O O6 0.56721(16) 0.23889(15) 0.87650(14) 0.0285(5) Uani d 1 . .
S S1 0.82429(5) 0.23320(5) 0.73707(5) 0.02238(17) Uani d 1 . .
S S2 0.58603(6) 0.13526(5) 0.74087(5) 0.02728(19) Uani d 1 . .
Si Si1 0.85637(6) 0.21366(5) 0.63890(5) 0.01761(18) Uani d 1 . .
Si Si2 0.51154(6) 0.19731(5) 0.79140(5) 0.02019(18) Uani d 1 . .
H H1A 0.602(3) 0.160(3) 0.532(2) 0.027(10) Uiso d 1 . .
H H1B 0.661(3) 0.220(2) 0.540(2) 0.026(10) Uiso d 1 . .
H H3A 0.586(3) 0.375(2) 0.633(3) 0.034(11) Uiso d 1 . .
H H3B 0.563(3) 0.348(3) 0.698(3) 0.040(12) Uiso d 1 . .

loop_
_atom_site_aniso_label
_atom_site_aniso_U_11
_atom_site_aniso_U_22
_atom_site_aniso_U_33
_atom_site_aniso_U_12
_atom_site_aniso_U_13
_atom_site_aniso_U_23
C1 0.0277(18) 0.0245(17) 0.0218(16) 0.0027(14) 0.0057(14) -0.0044(13)
C2 0.035(2) 0.0280(18) 0.0215(16) 0.0048(16) 0.0051(15) -0.0034(14)
C3 0.033(2) 0.066(3) 0.039(2) 0.000(2) 0.0174(18) -0.017(2)
C4 0.051(2) 0.0242(18) 0.032(2) 0.0094(18) 0.0044(18) -0.0050(16)
C5 0.0164(16) 0.0323(19) 0.0258(17) -0.0030(14) -0.0009(13) 0.0096(14)
C6 0.0209(17) 0.0304(19) 0.0317(19) 0.0011(15) 0.0000(14) 0.0098(15)
C7 0.042(2) 0.034(2) 0.036(2) -0.0147(19) -0.0067(18) 0.0014(17)
C8 0.0166(18) 0.083(4) 0.049(3) 0.002(2) 0.0098(17) 0.025(2)
C9 0.0231(16) 0.0236(16) 0.0271(17) -0.0019(14) 0.0097(14) 0.0064(14)
C10 0.0276(19) 0.0315(19) 0.037(2) 0.0060(16) 0.0063(16) 0.0152(16)
C11 0.0277(19) 0.042(2) 0.042(2) 0.0026(17) 0.0156(17) 0.0162(18)
C12 0.059(3) 0.0252(19) 0.036(2) 0.0011(19) 0.019(2) 0.0027(16)
C13 0.0247(17) 0.0255(17) 0.0349(19) -0.0063(14) 0.0142(15) -0.0076(15)
C14 0.035(2) 0.042(2) 0.033(2) -0.0111(18) 0.0100(17) -0.0104(17)
C15 0.042(2) 0.0249(19) 0.070(3) -0.0004(18) 0.028(2) -0.0056(19)
C16 0.035(2) 0.038(2) 0.050(2) -0.0088(17) 0.0246(19) -0.0039(18)
C17 0.0226(16) 0.0237(17) 0.0334(18) 0.0040(14) 0.0104(14) -0.0033(14)
C18 0.035(2) 0.0256(18) 0.049(2) -0.0029(16) 0.0203(18) -0.0093(17)
C19 0.036(2) 0.034(2) 0.064(3) -0.0003(18) 0.028(2) -0.010(2)
C20 0.043(2) 0.044(2) 0.044(2) 0.015(2) 0.002(2) -0.001(2)
C21 0.0231(17) 0.039(2) 0.0211(16) -0.0025(15) 0.0046(14) -0.0005(15)
C22 0.051(3) 0.059(3) 0.028(2) 0.004(2) 0.0018(19) -0.009(2)
C23 0.059(3) 0.044(3) 0.038(2) 0.005(2) 0.001(2) 0.010(2)
C24 0.027(2) 0.162(7) 0.038(3) -0.004(3) 0.010(2) 0.019(3)
C25 0.0274(17) 0.0199(16) 0.0222(16) -0.0024(14) 0.0018(14) 0.0008(13)
C26 0.0226(17) 0.0175(16) 0.045(2) 0.0046(14) 0.0038(15) -0.0010(15)
C27 0.0235(17) 0.0225(17) 0.039(2) -0.0037(14) 0.0011(15) 0.0005(15)
C28 0.0329(19) 0.0243(17) 0.0214(16) -0.0046(15) 0.0075(14) -0.0025(14)
C29 0.0288(18) 0.0229(16) 0.0302(18) -0.0030(14) 0.0152(15) -0.0069(14)
C30 0.036(2) 0.0173(16) 0.0264(17) 0.0019(15) 0.0005(15) -0.0006(14)
C31 0.039(2) 0.0192(16) 0.0246(17) 0.0031(15) 0.0102(15) -0.0017(13)
C32 0.039(2) 0.0183(16) 0.0276(18) 0.0043(15) 0.0140(16) -0.0003(14)
C33 0.0363(19) 0.0208(16) 0.0285(18) 0.0054(15) 0.0180(15) 0.0046(14)
C34 0.038(2) 0.0200(16) 0.0260(17) 0.0087(15) 0.0177(15) 0.0039(13)
Cd1 0.02170(12) 0.01716(12) 0.02166(12) 0.00228(9) 0.00958(9) 0.00049(9)
N1 0.0194(14) 0.0202(14) 0.0247(14) -0.0017(11) 0.0089(12) -0.0020(11)
N2 0.0200(14) 0.0194(13) 0.0246(14) 0.0005(11) 0.0063(11) -0.0035(11)
N3 0.0276(15) 0.0190(14) 0.0252(15) 0.0039(12) 0.0100(13) -0.0007(12)
N4 0.0334(16) 0.0186(13) 0.0227(14) 0.0048(12) 0.0135(12) 0.0015(11)
O1 0.0206(11) 0.0215(11) 0.0177(10) 0.0013(9) 0.0073(9) 0.0000(9)
O2 0.0145(10) 0.0322(13) 0.0203(11) -0.0020(10) 0.0031(9) 0.0062(10)
O3 0.0175(10) 0.0190(11) 0.0200(11) 0.0000(9) 0.0037(9) 0.0016(9)
O4 0.0247(12) 0.0251(12) 0.0272(12) -0.0044(10) 0.0126(10) -0.0042(10)
O5 0.0266(12) 0.0215(11) 0.0246(11) 0.0026(10) 0.0096(10) -0.0013(10)
O6 0.0271(12) 0.0297(13) 0.0233(12) -0.0008(11) 0.0039(10) -0.0023(10)
S1 0.0214(4) 0.0263(4) 0.0177(4) 0.0004(3) 0.0057(3) -0.0009(3)
S2 0.0342(5) 0.0212(4) 0.0345(5) 0.0011(4) 0.0223(4) 0.0012(3)
Si1 0.0150(4) 0.0184(4) 0.0168(4) -0.0005(3) 0.0032(3) 0.0011(3)
Si2 0.0192(4) 0.0221(4) 0.0194(4) -0.0011(4) 0.0076(3) -0.0011(3)

loop_
_atom_type_symbol
_atom_type_description
_atom_type_scat_dispersion_real
_atom_type_scat_dispersion_imag
_atom_type_scat_source
C C 0.0033 0.0016 'International Tables Vol C Tables 4.2.6.8 and 6.1.1.4'
H H 0 0 'International Tables Vol C Tables 4.2.6.8 and 6.1.1.4'
Cd Cd -0.8075 1.2024 'International Tables Vol C Tables 4.2.6.8 and 6.1.1.4'
N N 0.0061 0.0033 'International Tables Vol C Tables 4.2.6.8 and 6.1.1.4'
O O 0.0106 0.006 'International Tables Vol C Tables 4.2.6.8 and 6.1.1.4'
S S 0.1246 0.1234 'International Tables Vol C Tables 4.2.6.8 and 6.1.1.4'
Si Si 0.0817 0.0704 'International Tables Vol C Tables 4.2.6.8 and 6.1.1.4'

loop_
_exptl_crystal_face_index_h
_exptl_crystal_face_index_k
_exptl_crystal_face_index_l
_exptl_crystal_face_perp_dist
3 -1 -7 0.149
0 -4 -1 0.178
-1 1 3 0.16
2 5 -2 0.217
3 -4 3 0.158
1 0 0 0.12
-2 4 -3 0.142
-6 -3 2 0.179
-1 -3 2 0.162

loop_
_geom_angle_atom_site_label_1
_geom_angle_atom_site_label_2
_geom_angle_atom_site_label_3
_geom_angle_site_symmetry_1
_geom_angle_site_symmetry_3
_geom_angle
_geom_angle_publ_flag
O1 C1 C3 . . 110.8(3) ?
O1 C1 C2 . . 110.0(3) ?
C3 C1 C2 . . 110.6(3) ?
O1 C1 C4 . . 105.1(3) ?
C3 C1 C4 . . 110.2(3) ?
C2 C1 C4 . . 110.0(3) ?
C1 C2 H2A . . 109.5 ?
C1 C2 H2B . . 109.5 ?
H2A C2 H2B . . 109.5 ?
C1 C2 H2C . . 109.5 ?
H2A C2 H2C . . 109.5 ?
H2B C2 H2C . . 109.5 ?
C1 C3 H3C . . 109.5 ?
C1 C3 H3D . . 109.5 ?
H3C C3 H3D . . 109.5 ?
C1 C3 H3E . . 109.5 ?
H3C C3 H3E . . 109.5 ?
H3D C3 H3E . . 109.5 ?
C1 C4 H4A . . 109.5 ?
C1 C4 H4B . . 109.5 ?
H4A C4 H4B . . 109.5 ?
C1 C4 H4C . . 109.5 ?
H4A C4 H4C . . 109.5 ?
H4B C4 H4C . . 109.5 ?
O2 C5 C8 . . 105.7(3) ?
O2 C5 C7 . . 109.2(3) ?
C8 C5 C7 . . 110.2(4) ?
O2 C5 C6 . . 110.3(3) ?
C8 C5 C6 . . 110.2(3) ?
C7 C5 C6 . . 111.2(3) ?
C5 C6 H6A . . 109.5 ?
C5 C6 H6B . . 109.5 ?
H6A C6 H6B . . 109.5 ?
C5 C6 H6C . . 109.5 ?
H6A C6 H6C . . 109.5 ?
H6B C6 H6C . . 109.5 ?
C5 C7 H7A . . 109.5 ?
C5 C7 H7B . . 109.5 ?
H7A C7 H7B . . 109.5 ?
C5 C7 H7C . . 109.5 ?
H7A C7 H7C . . 109.5 ?
H7B C7 H7C . . 109.5 ?
C5 C8 H8A . . 109.5 ?
C5 C8 H8B . . 109.5 ?
H8A C8 H8B . . 109.5 ?
C5 C8 H8C . . 109.5 ?
H8A C8 H8C . . 109.5 ?
H8B C8 H8C . . 109.5 ?
O3 C9 C12 . . 110.6(3) ?
O3 C9 C11 . . 109.9(3) ?
C12 C9 C11 . . 110.8(3) ?
O3 C9 C10 . . 104.5(3) ?
C12 C9 C10 . . 111.1(3) ?
C11 C9 C10 . . 109.9(3) ?
C9 C10 H10A . . 109.5 ?
C9 C10 H10B . . 109.5 ?
H10A C10 H10B . . 109.5 ?
C9 C10 H10C . . 109.5 ?
H10A C10 H10C . . 109.5 ?
H10B C10 H10C . . 109.5 ?
C9 C11 H11A . . 109.5 ?
C9 C11 H11B . . 109.5 ?
H11A C11 H11B . . 109.5 ?
C9 C11 H11C . . 109.5 ?
H11A C11 H11C . . 109.5 ?
H11B C11 H11C . . 109.5 ?
C9 C12 H12A . . 109.5 ?
C9 C12 H12B . . 109.5 ?
H12A C12 H12B . . 109.5 ?
C9 C12 H12C . . 109.5 ?
H12A C12 H12C . . 109.5 ?
H12B C12 H12C . . 109.5 ?
O4 C13 C15 . . 109.9(3) ?
O4 C13 C14 . . 110.2(3) ?
C15 C13 C14 . . 111.0(3) ?
O4 C13 C16 . . 105.5(3) ?
C15 C13 C16 . . 110.1(3) ?
C14 C13 C16 . . 110.0(3) ?
C13 C14 H14A . . 109.5 ?
C13 C14 H14B . . 109.5 ?
H14A C14 H14B . . 109.5 ?
C13 C14 H14C . . 109.5 ?
H14A C14 H14C . . 109.5 ?
H14B C14 H14C . . 109.5 ?
C13 C15 H15A . . 109.5 ?
C13 C15 H15B . . 109.5 ?
H15A C15 H15B . . 109.5 ?
C13 C15 H15C . . 109.5 ?
H15A C15 H15C . . 109.5 ?
H15B C15 H15C . . 109.5 ?
C13 C16 H16A . . 109.5 ?
C13 C16 H16B . . 109.5 ?
H16A C16 H16B . . 109.5 ?
C13 C16 H16C . . 109.5 ?
H16A C16 H16C . . 109.5 ?
H16B C16 H16C . . 109.5 ?
O5 C17 C18 . . 109.3(3) ?
O5 C17 C20 . . 105.0(3) ?
C18 C17 C20 . . 110.5(3) ?
O5 C17 C19 . . 112.1(3) ?
C18 C17 C19 . . 109.1(3) ?
C20 C17 C19 . . 110.9(3) ?
C17 C18 H18A . . 109.5 ?
C17 C18 H18B . . 109.5 ?
H18A C18 H18B . . 109.5 ?
C17 C18 H18C . . 109.5 ?
H18A C18 H18C . . 109.5 ?
H18B C18 H18C . . 109.5 ?
C17 C19 H19A . . 109.5 ?
C17 C19 H19B . . 109.5 ?
H19A C19 H19B . . 109.5 ?
C17 C19 H19C . . 109.5 ?
H19A C19 H19C . . 109.5 ?
H19B C19 H19C . . 109.5 ?
C17 C20 H20A . . 109.5 ?
C17 C20 H20B . . 109.5 ?
H20A C20 H20B . . 109.5 ?
C17 C20 H20C . . 109.5 ?
H20A C20 H20C . . 109.5 ?
H20B C20 H20C . . 109.5 ?
O6 C21 C24 . . 107.9(3) ?
O6 C21 C22 . . 105.6(3) ?
C24 C21 C22 . . 111.3(4) ?
O6 C21 C23 . . 111.1(3) ?
C24 C21 C23 . . 111.6(4) ?
C22 C21 C23 . . 109.1(4) ?
C21 C22 H22A . . 109.5 ?
C21 C22 H22B . . 109.5 ?
H22A C22 H22B . . 109.5 ?
C21 C22 H22C . . 109.5 ?
H22A C22 H22C . . 109.5 ?
H22B C22 H22C . . 109.5 ?
C21 C23 H23A . . 109.5 ?
C21 C23 H23B . . 109.5 ?
H23A C23 H23B . . 109.5 ?
C21 C23 H23C . . 109.5 ?
H23A C23 H23C . . 109.5 ?
H23B C23 H23C . . 109.5 ?
C21 C24 H24A . . 109.5 ?
C21 C24 H24B . . 109.5 ?
H24A C24 H24B . . 109.5 ?
C21 C24 H24C . . 109.5 ?
H24A C24 H24C . . 109.5 ?
H24B C24 H24C . . 109.5 ?
N1 C25 C26 . . 111.9(3) ?
N1 C25 H25A . . 109.2 ?
C26 C25 H25A . . 109.2 ?
N1 C25 H25B . . 109.2 ?
C26 C25 H25B . . 109.2 ?
H25A C25 H25B . . 107.9 ?
C25 C26 C27 . . 113.9(3) ?
C25 C26 H26A . . 108.8 ?
C27 C26 H26A . . 108.8 ?
C25 C26 H26B . . 108.8 ?
C27 C26 H26B . . 108.8 ?
H26A C26 H26B . . 107.7 ?
N2 C27 C26 . . 113.4(3) ?
N2 C27 H27A . . 108.9 ?
C26 C27 H27A . . 108.9 ?
N2 C27 H27B . . 108.9 ?
C26 C27 H27B . . 108.9 ?
H27A C27 H27B . . 107.7 ?
N2 C28 C29 . 3_656 110.4(3) ?
N2 C28 H28A . . 109.6 ?
C29 C28 H28A 3_656 . 109.6 ?
N2 C28 H28B . . 109.6 ?
C29 C28 H28B 3_656 . 109.6 ?
H28A C28 H28B . . 108.1 ?
N2 C29 C28 . 3_656 110.9(3) ?
N2 C29 H29A . . 109.5 ?
C28 C29 H29A 3_656 . 109.5 ?
N2 C29 H29B . . 109.5 ?
C28 C29 H29B 3_656 . 109.5 ?
H29A C29 H29B . . 108.1 ?
N3 C30 C31 . . 114.0(3) ?
N3 C30 H30A . . 108.7 ?
C31 C30 H30A . . 108.7 ?
N3 C30 H30B . . 108.7 ?
C31 C30 H30B . . 108.7 ?
H30A C30 H30B . . 107.6 ?
C32 C31 C30 . . 114.0(3) ?
C32 C31 H31A . . 108.8 ?
C30 C31 H31A . . 108.8 ?
C32 C31 H31B . . 108.8 ?
C30 C31 H31B . . 108.8 ?
H31A C31 H31B . . 107.6 ?
N4 C32 C31 . . 114.9(3) ?
N4 C32 H32A . . 108.5 ?
C31 C32 H32A . . 108.5 ?
N4 C32 H32B . . 108.5 ?
C31 C32 H32B . . 108.5 ?
H32A C32 H32B . . 107.5 ?
N4 C33 C34 . 3_666 111.5(3) ?
N4 C33 H33A . . 109.3 ?
C34 C33 H33A 3_666 . 109.3 ?
N4 C33 H33B . . 109.3 ?
C34 C33 H33B 3_666 . 109.3 ?
H33A C33 H33B . . 108 ?
N4 C34 C33 . 3_666 111.3(3) ?
N4 C34 H34A . . 109.4 ?
C33 C34 H34A 3_666 . 109.4 ?
N4 C34 H34B . . 109.4 ?
C33 C34 H34B 3_666 . 109.4 ?
H34A C34 H34B . . 108 ?
N3 Cd1 N1 . . 99.26(10) ?
N3 Cd1 S2 . . 109.68(8) ?
N1 Cd1 S2 . . 111.36(8) ?
N3 Cd1 S1 . . 107.26(8) ?
N1 Cd1 S1 . . 106.89(8) ?
S2 Cd1 S1 . . 120.28(3) ?
C25 N1 Cd1 . . 117.7(2) ?
C25 N1 H1A . . 105(2) ?
Cd1 N1 H1A . . 115(2) ?
C25 N1 H1B . . 111(3) ?
Cd1 N1 H1B . . 103(3) ?
H1A N1 H1B . . 105(4) ?
C28 N2 C27 . . 110.9(3) ?
C28 N2 C29 . . 108.4(3) ?
C27 N2 C29 . . 111.0(3) ?
C30 N3 Cd1 . . 115.7(2) ?
C30 N3 H3A . . 111(2) ?
Cd1 N3 H3A . . 110(2) ?
C30 N3 H3B . . 112(3) ?
Cd1 N3 H3B . . 105(3) ?
H3A N3 H3B . . 102(4) ?
C33 N4 C34 . . 107.7(3) ?
C33 N4 C32 . . 109.8(3) ?
C34 N4 C32 . . 111.5(3) ?
C1 O1 Si1 . . 132.1(2) ?
C5 O2 Si1 . . 134.2(2) ?
C9 O3 Si1 . . 132.0(2) ?
C13 O4 Si2 . . 134.4(2) ?
C17 O5 Si2 . . 129.2(2) ?
C21 O6 Si2 . . 133.8(2) ?
Si1 S1 Cd1 . . 104.26(5) ?
Si2 S2 Cd1 . . 110.61(5) ?
O2 Si1 O1 . . 112.37(13) ?
O2 Si1 O3 . . 105.53(12) ?
O1 Si1 O3 . . 102.90(12) ?
O2 Si1 S1 . . 110.91(10) ?
O1 Si1 S1 . . 108.96(9) ?
O3 Si1 S1 . . 115.98(9) ?
O4 Si2 O6 . . 105.24(13) ?
O4 Si2 O5 . . 111.65(13) ?
O6 Si2 O5 . . 102.77(13) ?
O4 Si2 S2 . . 110.06(10) ?
O6 Si2 S2 . . 115.55(11) ?
O5 Si2 S2 . . 111.29(10) ?

loop_
_geom_bond_atom_site_label_1
_geom_bond_atom_site_label_2
_geom_bond_site_symmetry_2
_geom_bond_distance
_geom_bond_publ_flag
C1 O1 . 1.448(4) ?
C1 C3 . 1.516(5) ?
C1 C2 . 1.522(5) ?
C1 C4 . 1.525(5) ?
C2 H2A . 0.98 ?
C2 H2B . 0.98 ?
C2 H2C . 0.98 ?
C3 H3C . 0.98 ?
C3 H3D . 0.98 ?
C3 H3E . 0.98 ?
C4 H4A . 0.98 ?
C4 H4B . 0.98 ?
C4 H4C . 0.98 ?
C5 O2 . 1.441(4) ?
C5 C8 . 1.510(5) ?
C5 C7 . 1.515(6) ?
C5 C6 . 1.521(5) ?
C6 H6A . 0.98 ?
C6 H6B . 0.98 ?
C6 H6C . 0.98 ?
C7 H7A . 0.98 ?
C7 H7B . 0.98 ?
C7 H7C . 0.98 ?
C8 H8A . 0.98 ?
C8 H8B . 0.98 ?
C8 H8C . 0.98 ?
C9 O3 . 1.456(4) ?
C9 C12 . 1.507(5) ?
C9 C11 . 1.519(5) ?
C9 C10 . 1.520(5) ?
C10 H10A . 0.98 ?
C10 H10B . 0.98 ?
C10 H10C . 0.98 ?
C11 H11A . 0.98 ?
C11 H11B . 0.98 ?
C11 H11C . 0.98 ?
C12 H12A . 0.98 ?
C12 H12B . 0.98 ?
C12 H12C . 0.98 ?
C13 O4 . 1.440(4) ?
C13 C15 . 1.507(5) ?
C13 C14 . 1.529(5) ?
C13 C16 . 1.529(5) ?
C14 H14A . 0.98 ?
C14 H14B . 0.98 ?
C14 H14C . 0.98 ?
C15 H15A . 0.98 ?
C15 H15B . 0.98 ?
C15 H15C . 0.98 ?
C16 H16A . 0.98 ?
C16 H16B . 0.98 ?
C16 H16C . 0.98 ?
C17 O5 . 1.451(4) ?
C17 C18 . 1.515(5) ?
C17 C20 . 1.524(5) ?
C17 C19 . 1.528(5) ?
C18 H18A . 0.98 ?
C18 H18B . 0.98 ?
C18 H18C . 0.98 ?
C19 H19A . 0.98 ?
C19 H19B . 0.98 ?
C19 H19C . 0.98 ?
C20 H20A . 0.98 ?
C20 H20B . 0.98 ?
C20 H20C . 0.98 ?
C21 O6 . 1.436(4) ?
C21 C24 . 1.497(6) ?
C21 C22 . 1.512(6) ?
C21 C23 . 1.515(6) ?
C22 H22A . 0.98 ?
C22 H22B . 0.98 ?
C22 H22C . 0.98 ?
C23 H23A . 0.98 ?
C23 H23B . 0.98 ?
C23 H23C . 0.98 ?
C24 H24A . 0.98 ?
C24 H24B . 0.98 ?
C24 H24C . 0.98 ?
C25 N1 . 1.484(4) ?
C25 C26 . 1.514(5) ?
C25 H25A . 0.99 ?
C25 H25B . 0.99 ?
C26 C27 . 1.531(5) ?
C26 H26A . 0.99 ?
C26 H26B . 0.99 ?
C27 N2 . 1.465(4) ?
C27 H27A . 0.99 ?
C27 H27B . 0.99 ?
C28 N2 . 1.462(4) ?
C28 C29 3_656 1.512(5) ?
C28 H28A . 0.99 ?
C28 H28B . 0.99 ?
C29 N2 . 1.470(4) ?
C29 H29A . 0.99 ?
C29 H29B . 0.99 ?
C30 N3 . 1.488(4) ?
C30 C31 . 1.537(5) ?
C30 H30A . 0.99 ?
C30 H30B . 0.99 ?
C31 C32 . 1.535(5) ?
C31 H31A . 0.99 ?
C31 H31B . 0.99 ?
C32 N4 . 1.474(5) ?
C32 H32A . 0.99 ?
C32 H32B . 0.99 ?
C33 N4 . 1.469(4) ?
C33 C34 3_666 1.514(5) ?
C33 H33A . 0.99 ?
C33 H33B . 0.99 ?
C34 N4 . 1.473(4) ?
C34 H34A . 0.99 ?
C34 H34B . 0.99 ?
Cd1 N3 . 2.301(3) ?
Cd1 N1 . 2.301(3) ?
Cd1 S2 . 2.4597(10) ?
Cd1 S1 . 2.4675(12) ?
N1 H1A . 0.90(4) ?
N1 H1B . 0.85(4) ?
N3 H3A . 0.96(4) ?
N3 H3B . 0.90(5) ?
O1 Si1 . 1.630(2) ?
O2 Si1 . 1.627(2) ?
O3 Si1 . 1.639(2) ?
O4 Si2 . 1.625(2) ?
O5 Si2 . 1.647(2) ?
O6 Si2 . 1.628(2) ?
S1 Si1 . 2.0805(13) ?
S2 Si2 . 2.0773(13) ?

loop_
_geom_hbond_atom_site_label_D
_geom_hbond_atom_site_label_H
_geom_hbond_atom_site_label_A
_geom_hbond_site_symmetry_A
_geom_hbond_distance_DH
_geom_hbond_distance_HA
_geom_hbond_distance_DA
_geom_hbond_angle_DHA
_geom_hbond_publ_flag
N1 H1A N2 . 0.90(4) 2.24(4) 2.977(4) 139(3) yes
N3 H3A N4 . 0.96(4) 2.23(4) 2.996(4) 136(3) yes
N3 H3B O5 . 0.90(5) 2.42(5) 3.256(4) 154(4) yes
N1 H1B O3 . 0.85(4) 2.39(4) 3.200(4) 160(3) yes
N1 H1A N2 . 0.90(4) 2.24(4) 2.977(4) 139(3) yes
N3 H3A N4 . 0.96(4) 2.23(4) 2.996(4) 136(3) yes
N3 H3B O5 . 0.90(5) 2.42(5) 3.256(4) 154(4) yes
N1 H1B O3 . 0.85(4) 2.39(4) 3.200(4) 160(3) yes

loop_
_geom_torsion_atom_site_label_1
_geom_torsion_atom_site_label_2
_geom_torsion_atom_site_label_3
_geom_torsion_atom_site_label_4
_geom_torsion_site_symmetry_1
_geom_torsion_site_symmetry_2
_geom_torsion_site_symmetry_3
_geom_torsion_site_symmetry_4
_geom_torsion
_geom_torsion_publ_flag
N1 C25 C26 C27 . . . . -73.5(4) ?
C25 C26 C27 N2 . . . . 64.1(4) ?
N3 C30 C31 C32 . . . . -66.8(4) ?
C30 C31 C32 N4 . . . . 64.0(4) ?
C26 C25 N1 Cd1 . . . . -77.8(3) ?
C29 C28 N2 C27 3_656 . . . 179.5(3) ?
C29 C28 N2 C29 3_656 . . . -58.4(4) ?
C26 C27 N2 C28 . . . . -161.7(3) ?
C26 C27 N2 C29 . . . . 77.7(4) ?
C28 C29 N2 C28 3_656 . . . 58.7(4) ?
C28 C29 N2 C27 3_656 . . . -179.3(3) ?
C31 C30 N3 Cd1 . . . . 167.7(2) ?
C34 C33 N4 C34 3_666 . . . -57.6(4) ?
C34 C33 N4 C32 3_666 . . . -179.2(3) ?
C33 C34 N4 C33 3_666 . . . 57.5(4) ?
C33 C34 N4 C32 3_666 . . . 177.9(3) ?
C31 C32 N4 C33 . . . . -171.8(3) ?
C31 C32 N4 C34 . . . . 69.0(4) ?
C3 C1 O1 Si1 . . . . 43.1(4) ?
C2 C1 O1 Si1 . . . . -79.6(4) ?
C4 C1 O1 Si1 . . . . 162.1(2) ?
C8 C5 O2 Si1 . . . . 160.0(3) ?
C7 C5 O2 Si1 . . . . -81.5(4) ?
C6 C5 O2 Si1 . . . . 41.0(5) ?
C12 C9 O3 Si1 . . . . -50.6(4) ?
C11 C9 O3 Si1 . . . . 72.0(4) ?
C10 C9 O3 Si1 . . . . -170.2(2) ?
C15 C13 O4 Si2 . . . . 80.1(4) ?
C14 C13 O4 Si2 . . . . -42.6(4) ?
C16 C13 O4 Si2 . . . . -161.3(3) ?
C18 C17 O5 Si2 . . . . 84.9(4) ?
C20 C17 O5 Si2 . . . . -156.6(3) ?
C19 C17 O5 Si2 . . . . -36.2(4) ?
C24 C21 O6 Si2 . . . . 87.7(5) ?
C22 C21 O6 Si2 . . . . -153.3(3) ?
C23 C21 O6 Si2 . . . . -35.1(5) ?
C5 O2 Si1 O1 . . . . -87.0(3) ?
C5 O2 Si1 O3 . . . . 161.6(3) ?
C5 O2 Si1 S1 . . . . 35.2(3) ?
C1 O1 Si1 O2 . . . . -60.1(3) ?
C1 O1 Si1 O3 . . . . 52.9(3) ?
C1 O1 Si1 S1 . . . . 176.5(2) ?
C9 O3 Si1 O2 . . . . -44.0(3) ?
C9 O3 Si1 O1 . . . . -162.0(3) ?
C9 O3 Si1 S1 . . . . 79.2(3) ?
C13 O4 Si2 O6 . . . . -172.1(3) ?
C13 O4 Si2 O5 . . . . 77.1(3) ?
C13 O4 Si2 S2 . . . . -47.0(3) ?
C21 O6 Si2 O4 . . . . 72.9(3) ?
C21 O6 Si2 O5 . . . . -170.2(3) ?
C21 O6 Si2 S2 . . . . -48.8(3) ?
C17 O5 Si2 O4 . . . . 61.8(3) ?
C17 O5 Si2 O6 . . . . -50.5(3) ?
C17 O5 Si2 S2 . . . . -174.8(2) ?

_cod_database_fobs_code 2312145
